data_7120315
loop_
_publ_author_name
'McDonald, Kyle Andrew'
'Ko, Nakeun'
'Noh, Kyungkyou'
'Bennion, Jonathan C.'
'Kim, Jaheon'
'Matzger, Adam'

_publ_section_title
;
 Thermal Decomposition Pathways of Nitro-functionalized Metal-Organic
 Frameworks
;
_journal_name_full 'Chem. Commun.'
_journal_paper_doi 10.1039/C7CC03354K
_journal_year 2017
_chemical_compound_source 'copper nitrate, dinitrobiphenyl dicarboxylic acid'
_chemical_formula_moiety 'C18 H15 Cu N2 O9, 1.5(C2 H4.50 N0.50 O0.50), N0.50, N0.50'
_chemical_formula_sum 'C22 H24 Cu N4 O10'
_chemical_formula_weight 567.99
_chemical_melting_point ?
_chemical_name_common CuNbO-2
_chemical_name_systematic CuNbO-2
_chemical_properties_physical ', Moisture-sensitive'
_space_group_crystal_system trigonal
_space_group_IT_number 148
_space_group_name_Hall '-R 3'
_space_group_name_H-M_alt 'R -3 :H'
_symmetry_space_group_name_Hall '-R 3'
_symmetry_space_group_name_H-M 'R -3 :H'
_atom_sites_solution_hydrogens geom
_audit_creation_method SHELXL-2014/7
_audit_update_record
;
2017-04-01 deposited with the CCDC.
2017-06-21 downloaded from the CCDC.
;
_cell_angle_alpha 90
_cell_angle_beta 90
_cell_angle_gamma 120
_cell_formula_units_Z 18
_cell_length_a 45.724(7)
_cell_length_b 45.724(7)
_cell_length_c 10.778(2)
_cell_measurement_reflns_used 22502
_cell_measurement_temperature 95(2)
_cell_measurement_theta_max 28.688
_cell_measurement_theta_min 1.737
_cell_volume 19514(6)
_computing_cell_refinement
;
<i>HKL3000SM</i> (Otwinowski & Minor, 1997)
;
_computing_data_collection
;
<i>PAL BL2D-SMDC</i> (Shin <i>et al</i>., 2016<i>a</i>)
;
_computing_data_reduction
;
<i>HKL3000SM</i> (Otwinowski & Minor, 1997)
;
_computing_molecular_graphics 'Bruker SHELXTL'
_computing_publication_material 'Bruker SHELXTL'
_computing_structure_refinement 'SHELXL-2014/7 (Sheldrick, 2014)'
_computing_structure_solution 'SHELXS-97 (Sheldrick 2008)'
_diffrn_ambient_temperature 95(2)
_diffrn_measured_fraction_theta_full 0.985
_diffrn_measured_fraction_theta_max 0.985
_diffrn_measurement_device_type 'ADSC Q210 CCD area-detector'
_diffrn_measurement_method 'omega scan'
_diffrn_radiation_type synchrotron
_diffrn_radiation_wavelength 0.800
_diffrn_reflns_av_R_equivalents 0.0301
_diffrn_reflns_av_unetI/netI 0.0275
_diffrn_reflns_Laue_measured_fraction_full 0.985
_diffrn_reflns_Laue_measured_fraction_max 0.985
_diffrn_reflns_limit_h_max 47
_diffrn_reflns_limit_h_min -46
_diffrn_reflns_limit_k_max 54
_diffrn_reflns_limit_k_min -54
_diffrn_reflns_limit_l_max 12
_diffrn_reflns_limit_l_min -12
_diffrn_reflns_number 22484
_diffrn_reflns_point_group_measured_fraction_full 0.985
_diffrn_reflns_point_group_measured_fraction_max 0.985
_diffrn_reflns_theta_full 28.685
_diffrn_reflns_theta_max 28.688
_diffrn_reflns_theta_min 1.737
_diffrn_source synchrotron
_exptl_absorpt_coefficient_mu 0.742
_exptl_absorpt_correction_type none
_exptl_crystal_colour green
_exptl_crystal_density_diffrn 0.870
_exptl_crystal_description block
_exptl_crystal_F_000 5274
_exptl_crystal_recrystallization_method 'solvothermal reaction in DMA'
_exptl_crystal_size_max 0.100
_exptl_crystal_size_mid 0.100
_exptl_crystal_size_min 0.050
_refine_diff_density_max 0.983
_refine_diff_density_min -0.724
_refine_diff_density_rms 0.141
_refine_ls_extinction_coef 0.0101(9)
_refine_ls_extinction_expression Fc^*^=kFc[1+0.001xFc^2^\l^3^/sin(2\q)]^-1/4^
_refine_ls_extinction_method 'SHELXL-2014/7 (Sheldrick 2014'
_refine_ls_goodness_of_fit_ref 1.510
_refine_ls_hydrogen_treatment constr
_refine_ls_matrix_type full
_refine_ls_number_parameters 536
_refine_ls_number_reflns 7726
_refine_ls_number_restraints 135
_refine_ls_restrained_S_all 1.516
_refine_ls_R_factor_all 0.1055
_refine_ls_R_factor_gt 0.0998
_refine_ls_shift/su_max 0.000
_refine_ls_shift/su_mean 0.000
_refine_ls_structure_factor_coef Fsqd
_refine_ls_weighting_details 'w=1/[\s^2^(Fo^2^)+(0.2000P)^2^] where P=(Fo^2^+2Fc^2^)/3'
_refine_ls_weighting_scheme calc
_refine_ls_wR_factor_gt 0.3196
_refine_ls_wR_factor_ref 0.3247
_reflns_Friedel_coverage 0.000
_reflns_number_gt 6708
_reflns_number_total 7726
_reflns_threshold_expression 'I > 2\s(I)'
_cod_data_source_file c7cc03354k3.cif
_cod_data_source_block cunbo2_sq
_cod_depositor_comments
;
The following automatic conversions were performed:

'_chemical_melting_point' value 'none' was changed to '?' - the value
is undefined or not given.

Automatic conversion script
Id: cif_fix_values 4973 2017-02-22 13:04:09Z antanas 
;
_cod_original_cell_volume 19514(7)
_cod_database_code 7120315
_shelx_shelxl_version_number 2014/7
_shelx_space_group_comment
;
The symmetry employed for this shelxl refinement is uniquely defined
by the following loop, which should always be used as a source of
symmetry information in preference to the above space-group names.
They are only intended as comments.
;
_shelx_estimated_absorpt_t_min 0.929
_shelx_estimated_absorpt_t_max 0.964

loop_
_space_group_symop_operation_xyz
'x, y, z'
'-y, x-y, z'
'-x+y, -x, z'
'x+2/3, y+1/3, z+1/3'
'-y+2/3, x-y+1/3, z+1/3'
'-x+y+2/3, -x+1/3, z+1/3'
'x+1/3, y+2/3, z+2/3'
'-y+1/3, x-y+2/3, z+2/3'
'-x+y+1/3, -x+2/3, z+2/3'
'-x, -y, -z'
'y, -x+y, -z'
'x-y, x, -z'
'-x+2/3, -y+1/3, -z+1/3'
'y+2/3, -x+y+1/3, -z+1/3'
'x-y+2/3, x+1/3, -z+1/3'
'-x+1/3, -y+2/3, -z+2/3'
'y+1/3, -x+y+2/3, -z+2/3'
'x-y+1/3, x+2/3, -z+2/3'

loop_
_atom_site_label
_atom_site_type_symbol
_atom_site_fract_x
_atom_site_fract_y
_atom_site_fract_z
_atom_site_U_iso_or_equiv
_atom_site_adp_type
_atom_site_occupancy
_atom_site_site_symmetry_order
_atom_site_calc_flag
_atom_site_refinement_flags_posn
_atom_site_refinement_flags_adp
_atom_site_refinement_flags_occupancy
_atom_site_disorder_assembly
_atom_site_disorder_group
Cu1 Cu 0.15472(2) 0.30946(2) 0.42079(4) 0.0482(4) Uani 1 1 d . . . . .
O1 O 0.11451(8) 0.28892(9) 0.3185(4) 0.0780(10) Uani 1 1 d . . . . .
O2 O 0.13462(8) 0.32928(9) 0.1706(3) 0.0740(10) Uani 1 1 d . . . . .
O3 O -0.11452(8) 0.17473(10) -0.3181(4) 0.0765(10) Uani 1 1 d . . . . .
O4 O -0.13464(8) 0.19458(9) -0.1707(3) 0.0744(10) Uani 1 1 d . . . . .
C1 C 0.01693(11) 0.25191(12) 0.0327(5) 0.0638(11) Uani 1 1 d . . . . .
C2 C 0.02208(13) 0.23912(14) 0.1397(5) 0.0799(15) Uani 1 1 d . . . . .
H2 H 0.0041 0.2187 0.1723 0.096 Uiso 0.5 1 calc R U P A 1
C3 C 0.05258(14) 0.25478(17) 0.2023(6) 0.098(2) Uani 1 1 d . . . . .
H3 H 0.0554 0.2454 0.2769 0.117 Uiso 1 1 calc R U . . .
C4 C 0.07861(11) 0.28396(12) 0.1549(5) 0.0658(12) Uani 1 1 d . . . . .
C5 C 0.07415(11) 0.29810(12) 0.0458(5) 0.0648(11) Uani 1 1 d . . . . .
H5 H 0.0919 0.3186 0.0130 0.078 Uiso 1 1 calc R U . . .
C6 C 0.04304(11) 0.28113(12) -0.0123(5) 0.0635(11) Uani 1 1 d . . . . .
H6 H 0.0398 0.2903 -0.0868 0.076 Uiso 0.5 1 calc R U P B 1
C7 C 0.11205(11) 0.30246(14) 0.2191(5) 0.0697(12) Uani 1 1 d . . . . .
C8 C -0.01692(11) 0.23490(12) -0.0309(5) 0.0638(11) Uani 1 1 d . . . . .
C9 C -0.02212(13) 0.21704(17) -0.1398(6) 0.0840(16) Uani 1 1 d . . . . .
H9 H -0.0040 0.2152 -0.1740 0.101 Uiso 0.5 1 calc R U P C 1
C10 C -0.05266(15) 0.20186(19) -0.2004(6) 0.094(2) Uani 1 1 d . . . . .
H10 H -0.0557 0.1891 -0.2736 0.113 Uiso 1 1 calc R U . . .
C11 C -0.07892(11) 0.20530(11) -0.1546(5) 0.0648(11) Uani 1 1 d . . . . .
C12 C -0.07417(11) 0.22396(12) -0.0461(5) 0.0636(11) Uani 1 1 d . . . . .
H12 H -0.0919 0.2268 -0.0135 0.076 Uiso 1 1 calc R U . . .
C13 C -0.04292(11) 0.23838(12) 0.0132(5) 0.0623(11) Uani 1 1 d . . . . .
H13 H -0.0397 0.2511 0.0868 0.075 Uiso 0.5 1 calc R U P D 1
C14 C -0.11183(12) 0.19050(12) -0.2196(5) 0.0676(12) Uani 1 1 d . . . . .
N1 N -0.0021(2) 0.2038(3) 0.1842(9) 0.081(2) Uani 0.5 1 d . . P E 2
O5 O -0.0275(2) 0.1890(3) 0.1367(13) 0.147(5) Uani 0.5 1 d . . P E 2
O6 O 0.0032(3) 0.1962(4) 0.2848(15) 0.179(6) Uani 0.5 1 d . U P E 2
N1' N 0.04145(19) 0.2943(2) -0.1341(8) 0.070(2) Uani 0.5 1 d . . P F 2
O5' O 0.01563(17) 0.2914(2) -0.1682(8) 0.086(2) Uani 0.5 1 d . . P F 2
O6' O 0.0680(2) 0.3075(2) -0.1948(7) 0.094(2) Uani 0.5 1 d . . P F 2
N2 N 0.0019(2) 0.2064(2) -0.1854(8) 0.079(2) Uani 0.5 1 d . . P G 2
O7 O 0.0275(2) 0.2165(3) -0.1361(12) 0.133(4) Uani 0.5 1 d . . P G 2
O8 O -0.0041(3) 0.1917(6) -0.2798(16) 0.239(11) Uani 0.5 1 d . . P G 2
N2' N -0.0417(2) 0.2525(2) 0.1347(8) 0.069(2) Uani 0.5 1 d . . P H 2
O7' O -0.01530(18) 0.2760(2) 0.1689(8) 0.089(2) Uani 0.5 1 d . . P H 2
O8' O -0.0674(2) 0.2395(2) 0.1965(7) 0.087(2) Uani 0.5 1 d . . P H 2
O9 O -0.03794(19) 0.26572(19) 0.3124(7) 0.084(2) Uani 0.5 1 d D . P I 3
N3 N 0.0052(4) 0.2843(3) 0.4513(17) 0.206(11) Uani 0.5 1 d D U P I 3
C15 C -0.0083(3) 0.2854(3) 0.3421(14) 0.164(9) Uani 0.5 1 d D U P I 3
C16 C 0.0153(4) 0.3193(3) 0.2777(16) 0.114(5) Uani 0.5 1 d D . P I 3
H16A H 0.0374 0.3302 0.3185 0.172 Uiso 0.5 1 calc R U P I 3
H16B H 0.0179 0.3152 0.1903 0.172 Uiso 0.5 1 calc R U P I 3
H16C H 0.0055 0.3340 0.2834 0.172 Uiso 0.5 1 calc R U P I 3
C17 C -0.0113(8) 0.2498(4) 0.5039(14) 0.38(3) Uani 0.5 1 d D . P I 3
H17A H -0.0007 0.2502 0.5833 0.577 Uiso 0.5 1 calc R U P I 3
H17B H -0.0353 0.2418 0.5172 0.577 Uiso 0.5 1 calc R U P I 3
H17C H -0.0088 0.2347 0.4462 0.577 Uiso 0.5 1 calc R U P I 3
C18 C 0.0410(4) 0.3058(7) 0.482(2) 0.30(3) Uani 0.5 1 d D . P I 3
H18A H 0.0452 0.3006 0.5661 0.446 Uiso 0.5 1 calc R U P I 3
H18B H 0.0548 0.3016 0.4228 0.446 Uiso 0.5 1 calc R U P I 3
H18C H 0.0471 0.3296 0.4774 0.446 Uiso 0.5 1 calc R U P I 3
O9' O 0.0382(2) 0.3037(2) 0.6864(8) 0.085(2) Uani 0.5 1 d D . P J 4
N3' N -0.0083(4) 0.2720(5) 0.5645(13) 0.170(8) Uani 0.5 1 d D U P J 4
C15' C 0.0087(4) 0.2940(4) 0.6537(15) 0.174(10) Uani 0.5 1 d D U P J 4
C16' C -0.0171(4) 0.3020(4) 0.7211(14) 0.115(5) Uani 0.5 1 d D . P J 4
H16D H -0.0386 0.2913 0.6759 0.172 Uiso 0.5 1 calc R U P J 4
H16E H -0.0209 0.2932 0.8060 0.172 Uiso 0.5 1 calc R U P J 4
H16F H -0.0079 0.3265 0.7233 0.172 Uiso 0.5 1 calc R U P J 4
C18' C -0.0412(4) 0.2645(5) 0.5178(18) 0.165(10) Uani 0.5 1 d D . P J 4
H18D H -0.0485 0.2474 0.4522 0.248 Uiso 0.5 1 calc R U P J 4
H18E H -0.0577 0.2560 0.5857 0.248 Uiso 0.5 1 calc R U P J 4
H18F H -0.0396 0.2852 0.4841 0.248 Uiso 0.5 1 calc R U P J 4
C17' C 0.0130(9) 0.2684(6) 0.467(3) 0.40(5) Uani 0.5 1 d D . P J 4
H17D H -0.0017 0.2517 0.4054 0.607 Uiso 0.5 1 calc R U P J 4
H17E H 0.0269 0.2902 0.4259 0.607 Uiso 0.5 1 calc R U P J 4
H17F H 0.0276 0.2610 0.5053 0.607 Uiso 0.5 1 calc R U P J 4
O10 O 0.13537(13) 0.27023(14) 0.5528(5) 0.1115(17) Uani 1 1 d D . . . .
N4AB N 0.1068(3) 0.2139(2) 0.6116(12) 0.095(3) Uani 0.5 1 d D . P . .
C19A C 0.1096(3) 0.2440(3) 0.583(2) 0.079(6) Uani 0.25 1 d D . P K 1
C20A C 0.0751(8) 0.2423(13) 0.599(8) 0.25(3) Uani 0.25 1 d D U P K 1
H20A H 0.0580 0.2193 0.6228 0.370 Uiso 0.25 1 calc R U P K 1
H20B H 0.0769 0.2582 0.6633 0.370 Uiso 0.25 1 calc R U P K 1
H20C H 0.0686 0.2482 0.5201 0.370 Uiso 0.25 1 calc R U P K 1
C21A C 0.1302(7) 0.2035(7) 0.560(3) 0.25(3) Uani 0.25 1 d D . P K 1
H21A H 0.1240 0.1810 0.5918 0.371 Uiso 0.25 1 calc R U P K 1
H21B H 0.1287 0.2028 0.4696 0.371 Uiso 0.25 1 calc R U P K 1
H21C H 0.1533 0.2197 0.5856 0.371 Uiso 0.25 1 calc R U P K 1
C22A C 0.0771(6) 0.1871(6) 0.677(3) 0.128(8) Uani 0.25 1 d D . P K 1
H22A H 0.0800 0.1674 0.6888 0.192 Uiso 0.25 1 calc R U P K 1
H22B H 0.0748 0.1955 0.7581 0.192 Uiso 0.25 1 calc R U P K 1
H22C H 0.0567 0.1806 0.6278 0.192 Uiso 0.25 1 calc R U P K 1
C19B C 0.1336(4) 0.2439(3) 0.584(2) 0.088(7) Uani 0.25 1 d D . P K 2
C20B C 0.1706(4) 0.2546(8) 0.612(3) 0.092(8) Uani 0.25 1 d D U P K 2
H20D H 0.1721 0.2349 0.6390 0.138 Uiso 0.25 1 calc R U P K 2
H20E H 0.1843 0.2642 0.5375 0.138 Uiso 0.25 1 calc R U P K 2
H20F H 0.1791 0.2716 0.6786 0.138 Uiso 0.25 1 calc R U P K 2
C21B C 0.0723(7) 0.2012(7) 0.559(3) 0.35(5) Uani 0.25 1 d D . P K 2
H21D H 0.0569 0.1787 0.5928 0.521 Uiso 0.25 1 calc R U P K 2
H21E H 0.0642 0.2167 0.5814 0.521 Uiso 0.25 1 calc R U P K 2
H21F H 0.0732 0.1998 0.4686 0.521 Uiso 0.25 1 calc R U P K 2
C22B C 0.1100(7) 0.1867(7) 0.681(4) 0.127(8) Uani 0.25 1 d D . P K 2
H22D H 0.0875 0.1668 0.6920 0.190 Uiso 0.25 1 calc R U P K 2
H22E H 0.1243 0.1804 0.6340 0.190 Uiso 0.25 1 calc R U P K 2
H22F H 0.1201 0.1953 0.7629 0.190 Uiso 0.25 1 calc R U P K 2
N4CD N 0.1319(5) 0.2645(8) 0.7711(11) 0.246(15) Uani 0.5 1 d D . P . .
C19C C 0.1243(5) 0.2684(7) 0.6566(17) 0.113(12) Uani 0.25 1 d D . P K 3
C20C C 0.0884(5) 0.2621(8) 0.631(2) 0.091(7) Uani 0.25 1 d D U P K 3
H20G H 0.0769 0.2602 0.7098 0.137 Uiso 0.25 1 calc R U P K 3
H20H H 0.0898 0.2810 0.5828 0.137 Uiso 0.25 1 calc R U P K 3
H20I H 0.0756 0.2411 0.5837 0.137 Uiso 0.25 1 calc R U P K 3
C21C C 0.1672(6) 0.2770(7) 0.811(3) 0.25(3) Uani 0.25 1 d D . P K 3
H21G H 0.1675 0.2717 0.8988 0.371 Uiso 0.25 1 calc R U P K 3
H21H H 0.1771 0.2662 0.7612 0.371 Uiso 0.25 1 calc R U P K 3
H21I H 0.1804 0.3015 0.7992 0.371 Uiso 0.25 1 calc R U P K 3
C22C C 0.1071(7) 0.2530(8) 0.874(3) 0.128(8) Uani 0.25 1 d D . P K 3
H22G H 0.1179 0.2518 0.9504 0.192 Uiso 0.25 1 calc R U P K 3
H22H H 0.0990 0.2690 0.8843 0.192 Uiso 0.25 1 calc R U P K 3
H22I H 0.0881 0.2306 0.8539 0.192 Uiso 0.25 1 calc R U P K 3
C19D C 0.1466(7) 0.2692(7) 0.661(2) 0.099(9) Uani 0.25 1 d D . P K 4
C20D C 0.1778(12) 0.2663(19) 0.629(6) 0.21(3) Uani 0.25 1 d D U P K 4
H20J H 0.1888 0.2653 0.7051 0.321 Uiso 0.25 1 calc R U P K 4
H20K H 0.1707 0.2457 0.5801 0.321 Uiso 0.25 1 calc R U P K 4
H20L H 0.1936 0.2860 0.5798 0.321 Uiso 0.25 1 calc R U P K 4
C21D C 0.1072(7) 0.2756(7) 0.802(3) 0.35(5) Uani 0.25 1 d D . P K 4
H21J H 0.0996 0.2695 0.8879 0.521 Uiso 0.25 1 calc R U P K 4
H21K H 0.1180 0.3002 0.7919 0.521 Uiso 0.25 1 calc R U P K 4
H21L H 0.0877 0.2645 0.7461 0.521 Uiso 0.25 1 calc R U P K 4
C22D C 0.1451(7) 0.2553(8) 0.886(3) 0.127(8) Uani 0.25 1 d D . P K 4
H22J H 0.1307 0.2529 0.9573 0.190 Uiso 0.25 1 calc R U P K 4
H22K H 0.1446 0.2339 0.8717 0.190 Uiso 0.25 1 calc R U P K 4
H22L H 0.1683 0.2731 0.9028 0.190 Uiso 0.25 1 calc R U P K 4

loop_
_atom_site_aniso_label
_atom_site_aniso_U_11
_atom_site_aniso_U_22
_atom_site_aniso_U_33
_atom_site_aniso_U_23
_atom_site_aniso_U_13
_atom_site_aniso_U_12
Cu1 0.0378(4) 0.0600(4) 0.0542(5) -0.00654(19) -0.00319(17) 0.0299(3)
O1 0.0523(17) 0.078(2) 0.089(2) -0.0001(18) -0.0286(16) 0.0216(16)
O2 0.0478(16) 0.070(2) 0.086(2) -0.0015(17) -0.0241(16) 0.0158(15)
O3 0.0537(17) 0.088(2) 0.084(2) -0.0291(19) -0.0285(16) 0.0326(17)
O4 0.0491(16) 0.087(2) 0.084(2) -0.0253(18) -0.0258(16) 0.0313(16)
C1 0.053(2) 0.068(3) 0.069(3) -0.008(2) -0.011(2) 0.029(2)
C2 0.056(3) 0.076(3) 0.082(3) -0.002(3) -0.020(2) 0.013(2)
C3 0.065(3) 0.101(4) 0.083(4) 0.021(3) -0.028(3) 0.009(3)
C4 0.049(2) 0.069(3) 0.074(3) 0.003(2) -0.017(2) 0.025(2)
C5 0.045(2) 0.066(3) 0.072(3) 0.001(2) -0.0057(19) 0.019(2)
C6 0.050(2) 0.069(3) 0.067(3) 0.003(2) -0.0141(19) 0.026(2)
C7 0.050(2) 0.083(3) 0.076(3) 0.003(3) -0.012(2) 0.034(2)
C8 0.051(2) 0.063(3) 0.071(3) -0.008(2) -0.013(2) 0.023(2)
C9 0.059(3) 0.115(4) 0.084(3) -0.029(3) -0.025(3) 0.048(3)
C10 0.068(3) 0.132(5) 0.086(4) -0.046(4) -0.031(3) 0.053(4)
C11 0.052(2) 0.062(2) 0.074(3) -0.017(2) -0.017(2) 0.023(2)
C12 0.042(2) 0.071(3) 0.071(3) -0.008(2) -0.0054(19) 0.0230(19)
C13 0.050(2) 0.063(3) 0.067(3) -0.019(2) -0.0160(19) 0.0227(19)
C14 0.053(2) 0.058(2) 0.080(3) -0.015(2) -0.010(2) 0.019(2)
N1 0.063(5) 0.097(6) 0.076(5) 0.008(5) -0.030(4) 0.035(5)
O5 0.073(5) 0.121(7) 0.169(10) 0.073(8) -0.031(6) -0.011(5)
O6 0.102(7) 0.150(9) 0.172(11) 0.049(8) -0.051(7) -0.022(6)
N1' 0.047(4) 0.071(5) 0.069(5) 0.002(4) 0.001(4) 0.012(4)
O5' 0.059(4) 0.090(5) 0.092(5) 0.011(4) -0.021(3) 0.024(4)
O6' 0.088(5) 0.098(5) 0.061(4) -0.006(4) -0.003(4) 0.022(4)
N2 0.061(5) 0.089(6) 0.074(5) -0.041(5) -0.030(4) 0.029(4)
O7 0.065(5) 0.192(11) 0.156(9) -0.079(9) -0.017(6) 0.074(6)
O8 0.112(8) 0.44(3) 0.230(15) -0.218(19) -0.092(10) 0.191(14)
N2' 0.056(4) 0.085(5) 0.069(5) -0.001(4) -0.007(4) 0.038(4)
O7' 0.063(4) 0.099(5) 0.099(5) -0.033(4) -0.023(4) 0.036(4)
O8' 0.079(5) 0.114(6) 0.066(4) 0.007(4) 0.002(4) 0.047(5)
O9 0.088(5) 0.085(5) 0.077(4) -0.003(4) 0.002(4) 0.043(4)
N3 0.186(15) 0.089(9) 0.35(3) -0.114(14) -0.154(18) 0.072(10)
C15 0.158(14) 0.157(15) 0.23(2) -0.113(15) -0.115(15) 0.120(13)
C16 0.101(9) 0.084(8) 0.138(13) 0.001(8) 0.037(9) 0.032(7)
C17 1.07(11) 0.34(4) 0.047(7) 0.005(14) -0.01(2) 0.57(6)
C18 0.19(2) 0.48(5) 0.33(4) -0.34(4) -0.20(3) 0.25(3)
O9' 0.079(5) 0.096(5) 0.081(5) 0.003(4) 0.000(4) 0.046(4)
N3' 0.152(13) 0.209(19) 0.128(13) 0.069(13) -0.034(10) 0.074(13)
C15' 0.21(2) 0.120(13) 0.137(15) 0.059(12) -0.049(15) 0.044(14)
C16' 0.109(10) 0.158(14) 0.116(10) 0.041(10) 0.039(8) 0.097(10)
C18' 0.119(13) 0.162(16) 0.121(13) 0.049(12) -0.046(11) 0.001(12)
C17' 0.73(10) 0.095(14) 0.26(4) 0.013(18) 0.35(6) 0.11(3)
O10 0.101(3) 0.113(3) 0.133(4) 0.067(3) 0.037(3) 0.062(3)
N4AB 0.083(6) 0.070(6) 0.125(9) 0.016(6) 0.012(6) 0.033(5)
C19A 0.113(18) 0.073(13) 0.079(13) -0.014(11) -0.007(13) 0.068(13)
C20A 0.25(4) 0.25(4) 0.25(4) 0.01(2) -0.01(2) 0.14(2)
C21A 0.46(7) 0.087(16) 0.21(4) -0.06(2) -0.20(4) 0.14(3)
C22A 0.122(16) 0.117(16) 0.19(3) -0.014(16) 0.002(17) 0.092(15)
C19B 0.056(11) 0.085(15) 0.093(16) -0.014(13) -0.027(11) 0.014(11)
C20B 0.065(10) 0.115(15) 0.105(14) 0.037(12) -0.013(10) 0.051(11)
C21B 0.36(6) 0.079(15) 0.35(6) -0.08(2) 0.30(5) -0.08(2)
C22B 0.064(10) 0.114(16) 0.17(2) 0.009(16) -0.013(12) 0.020(10)
N4CD 0.26(2) 0.54(5) 0.057(7) -0.064(15) -0.035(11) 0.28(3)
C19C 0.19(4) 0.081(17) 0.083(18) 0.036(15) 0.06(2) 0.07(2)
C20C 0.065(10) 0.115(15) 0.091(13) 0.022(11) 0.045(10) 0.042(10)
C21C 0.46(7) 0.087(16) 0.21(4) -0.06(2) -0.20(4) 0.14(3)
C22C 0.122(16) 0.117(16) 0.19(3) -0.014(16) 0.002(17) 0.092(15)
C19D 0.11(2) 0.081(16) 0.11(2) 0.012(15) -0.040(17) 0.048(15)
C20D 0.21(4) 0.23(4) 0.20(4) 0.002(19) -0.004(19) 0.10(2)
C21D 0.36(6) 0.079(15) 0.35(6) -0.08(2) 0.30(5) -0.08(2)
C22D 0.064(10) 0.114(16) 0.17(2) 0.009(16) -0.013(12) 0.020(10)

loop_
_atom_type_symbol
_atom_type_description
_atom_type_scat_dispersion_real
_atom_type_scat_dispersion_imag
_atom_type_scat_source
C C 0.0050 0.0020 'International Tables Vol C Tables 4.2.6.8 and 6.1.1.4'
H H 0.0000 0.0000 'International Tables Vol C Tables 4.2.6.8 and 6.1.1.4'
N N 0.0090 0.0040 'International Tables Vol C Tables 4.2.6.8 and 6.1.1.4'
O O 0.0150 0.0080 'International Tables Vol C Tables 4.2.6.8 and 6.1.1.4'
Cu Cu 0.2830 1.5900 'International Tables Vol C Tables 4.2.6.8 and 6.1.1.4'

loop_
_geom_angle_atom_site_label_1
_geom_angle_atom_site_label_2
_geom_angle_atom_site_label_3
_geom_angle
_geom_angle_site_symmetry_1
_geom_angle_site_symmetry_3
O3 Cu1 O1 90.22(18) 11 .
O3 Cu1 O4 167.36(16) 11 8
O1 Cu1 O4 88.78(17) . 8
O3 Cu1 O2 88.34(17) 11 16
O1 Cu1 O2 167.78(16) . 16
O4 Cu1 O2 89.97(18) 8 16
O3 Cu1 O10 94.41(19) 11 .
O1 Cu1 O10 94.5(2) . .
O4 Cu1 O10 98.23(19) 8 .
O2 Cu1 O10 97.70(19) 16 .
O3 Cu1 Cu1 83.63(11) 11 16
O1 Cu1 Cu1 84.03(12) . 16
O4 Cu1 Cu1 83.74(11) 8 16
O2 Cu1 Cu1 83.76(11) 16 16
O10 Cu1 Cu1 177.54(18) . 16
C7 O1 Cu1 122.5(3) . .
C7 O2 Cu1 123.0(3) . 16
C14 O3 Cu1 123.5(3) . 12
C14 O4 Cu1 123.1(3) . 6_454
C6 C1 C2 117.9(4) . .
C6 C1 C8 121.0(4) . .
C2 C1 C8 121.1(4) . .
C1 C2 C3 122.3(5) . .
C1 C2 N1 122.4(5) . .
C3 C2 N1 114.1(5) . .
C4 C3 C2 118.9(5) . .
C3 C4 C5 120.4(4) . .
C3 C4 C7 121.6(4) . .
C5 C4 C7 118.0(4) . .
C6 C5 C4 117.8(4) . .
C1 C6 C5 122.7(4) . .
C1 C6 N1' 121.7(5) . .
C5 C6 N1' 115.1(5) . .
O2 C7 O1 126.7(4) . .
O2 C7 C4 117.9(4) . .
O1 C7 C4 115.4(4) . .
C13 C8 C9 117.6(4) . .
C13 C8 C1 120.8(4) . .
C9 C8 C1 121.4(4) . .
C10 C9 C8 122.3(5) . .
C10 C9 N2 114.0(5) . .
C8 C9 N2 122.4(5) . .
C11 C10 C9 119.6(5) . .
C10 C11 C12 119.4(4) . .
C10 C11 C14 121.5(4) . .
C12 C11 C14 119.1(4) . .
C13 C12 C11 118.8(4) . .
C8 C13 C12 122.2(4) . .
C8 C13 N2' 121.7(5) . .
C12 C13 N2' 115.3(5) . .
O4 C14 O3 126.0(4) . .
O4 C14 C11 117.4(4) . .
O3 C14 C11 116.6(4) . .
O5 N1 O6 122.0(11) . .
O5 N1 C2 118.7(8) . .
O6 N1 C2 116.9(9) . .
O5' N1' O6' 124.9(9) . .
O5' N1' C6 119.2(7) . .
O6' N1' C6 115.9(8) . .
O7 N2 O8 122.0(10) . .
O7 N2 C9 119.0(8) . .
O8 N2 C9 118.2(8) . .
O7' N2' O8' 124.0(9) . .
O7' N2' C13 118.2(8) . .
O8' N2' C13 117.7(8) . .
C15 N3 C18 123.5(13) . .
C15 N3 C17 112.3(10) . .
C18 N3 C17 115.7(12) . .
O9 C15 N3 123.8(12) . .
O9 C15 C16 125.2(11) . .
N3 C15 C16 109.3(11) . .
C15' N3' C18' 124.7(16) . .
C15' N3' C17' 115.4(16) . .
C18' N3' C17' 112.6(18) . .
O9' C15' N3' 126.4(14) . .
O9' C15' C16' 126.3(14) . .
N3' C15' C16' 106.9(13) . .
C19C O10 Cu1 131.6(13) . .
C19B O10 Cu1 145.5(13) . .
C19A O10 Cu1 142.9(10) . .
C19D O10 Cu1 129.7(13) . .
C19A N4AB C22A 122.3(12) . .
C19A N4AB C21A 121.7(13) . .
C22A N4AB C21A 115.1(12) . .
C19B N4AB C21B 124.4(14) . .
C19B N4AB C22B 122.2(13) . .
C21B N4AB C22B 112.5(13) . .
O10 C19A N4AB 127.6(12) . .
O10 C19A C20A 122.1(19) . .
N4AB C19A C20A 110.2(18) . .
O10 C19B N4AB 130.5(14) . .
O10 C19B C20B 102.8(13) . .
N4AB C19B C20B 125.7(14) . .
C19C N4CD C22C 122.7(16) . .
C19C N4CD C21C 121.9(18) . .
C22C N4CD C21C 114.5(14) . .
C19D N4CD C21D 123.5(19) . .
C19D N4CD C22D 122.3(18) . .
C21D N4CD C22D 112.6(16) . .
O10 C19C N4CD 138.0(17) . .
O10 C19C C20C 102.4(13) . .
N4CD C19C C20C 118.0(17) . .
O10 C19D N4CD 130(2) . .
O10 C19D C20D 101(3) . .
N4CD C19D C20D 127(3) . .

loop_
_geom_bond_atom_site_label_1
_geom_bond_atom_site_label_2
_geom_bond_distance
_geom_bond_site_symmetry_2
Cu1 O3 1.939(3) 11
Cu1 O1 1.936(3) .
Cu1 O4 1.939(3) 8
Cu1 O2 1.941(3) 16
Cu1 O10 2.106(4) .
Cu1 Cu1 2.6701(10) 16
O1 C7 1.270(6) .
O2 C7 1.255(6) .
O2 Cu1 1.941(3) 16
O3 C14 1.255(6) .
O3 Cu1 1.939(3) 12
O4 C14 1.263(6) .
O4 Cu1 1.939(3) 6_454
C1 C6 1.361(7) .
C1 C2 1.365(8) .
C1 C8 1.506(6) .
C2 C3 1.383(7) .
C2 N1 1.508(11) .
C3 C4 1.367(8) .
C4 C5 1.405(7) .
C4 C7 1.497(6) .
C5 C6 1.383(6) .
C6 N1' 1.460(10) .
C8 C13 1.361(7) .
C8 C9 1.381(7) .
C9 C10 1.375(7) .
C9 N2 1.489(11) .
C10 C11 1.378(8) .
C11 C12 1.399(7) .
C11 C14 1.482(6) .
C12 C13 1.394(6) .
C13 N2' 1.449(10) .
N1 O5 1.134(12) .
N1 O6 1.200(15) .
N1' O5' 1.179(10) .
N1' O6' 1.239(11) .
N2 O7 1.150(12) .
N2 O8 1.174(14) .
N2' O7' 1.205(11) .
N2' O8' 1.217(11) .
O9 C15 1.237(8) .
N3 C15 1.342(9) .
N3 C18 1.467(9) .
N3 C17 1.476(9) .
C15 C16 1.539(8) .
O9' C15' 1.244(13) .
N3' C15' 1.327(16) .
N3' C18' 1.459(15) .
N3' C17' 1.494(17) .
C15' C16' 1.575(14) .
O10 C19C 1.21(2) .
O10 C19B 1.215(10) .
O10 C19A 1.232(8) .
O10 C19D 1.29(2) .
N4AB C19B 1.338(17) .
N4AB C19A 1.351(13) .
N4AB C22A 1.476(16) .
N4AB C21A 1.479(16) .
N4AB C21B 1.49(3) .
N4AB C22B 1.52(3) .
C19A C20A 1.550(9) .
C19B C20B 1.538(9) .
N4CD C19D 1.32(2) .
N4CD C19C 1.319(16) .
N4CD C22C 1.477(17) .
N4CD C21C 1.481(17) .
N4CD C21D 1.49(3) .
N4CD C22D 1.53(3) .
C19C C20C 1.544(9) .
C19D C20D 1.539(9) .
